data_9001785
loop_
_publ_author_name
'Bonazzi, P.'
'Mazzi, F.'

_publ_section_title
;Bottinoite, Ni(H2O)6[Sb(OH)6]2: Crystal structure, twinning and hydrogen-bond
 model Sample: BS2, synthetic Note: U(1,2) for Sb1 and Sb3 changed to match
 symmetry constraints.
;
_journal_name_full 'American Mineralogist'
_journal_page_first 1494
_journal_page_last 1500
_journal_volume 81
_journal_year 1996
_chemical_formula_sum 'Ni O18 Sb2'
_chemical_name_mineral Bottinoite
_space_group_IT_number 143
_symmetry_space_group_name_Hall 'P 3'
_symmetry_space_group_name_H-M 'P 3'
_cell_angle_alpha 90
_cell_angle_beta 90
_cell_angle_gamma 120
_cell_length_a 16.060
_cell_length_b 16.060
_cell_length_c 9.792
_cell_formula_units_Z 6
_cell_volume 2187.223
_database_code_amcsd 0001841
_exptl_crystal_density_diffrn 2.688
_cod_original_formula_sum 'Sb2 Ni O18'
_cod_database_code 9001785

loop_
_space_group_symop_operation_xyz
x,y,z
-y,x-y,z
-x+y,-x,z

loop_
_atom_site_aniso_label
_atom_site_aniso_U_11
_atom_site_aniso_U_22
_atom_site_aniso_U_33
_atom_site_aniso_U_12
_atom_site_aniso_U_13
_atom_site_aniso_U_23
Sb1 0.01700 0.01700 0.00300 0.00850 0.00000 0.00000
Sb2 0.01000 0.01000 0.00600 0.00500 0.00000 0.00000
Sb3 0.00500 0.00500 0.04200 0.00250 0.00000 0.00000
Sb4 0.01400 0.01400 0.00200 0.00700 0.00000 0.00000
Sb5 0.01000 0.01000 0.01800 0.00500 0.00000 0.00000
Sb6 0.00800 0.00800 0.01800 0.00400 0.00000 0.00000
Sb7 0.00800 0.00900 0.01800 0.00300 0.00100 0.00300
Sb8 0.01400 0.01400 0.00200 0.00800 -0.00100 0.00000
Ni1 0.01000 0.00500 0.03100 0.00400 0.00000 -0.00300
Ni2 0.01300 0.02000 0.00100 0.00900 -0.00100 -0.00400
O1 0.02800 0.00500 0.05800 0.01000 -0.00700 0.00500
O2 0.02100 0.04600 0.00100 0.00300 -0.00400 0.00400
O3 0.01800 0.01200 0.04200 -0.00500 -0.01500 -0.01300
O4 0.01500 0.02300 0.00600 0.01100 -0.00800 -0.00200
O5 0.01700 0.01900 0.00700 0.01000 -0.00400 -0.00200
O6 0.02500 0.01100 0.02200 0.01700 -0.00100 -0.00100
O7 0.04300 0.02100 0.03000 0.02800 -0.00900 0.00000
O8 0.02700 0.02900 0.00400 0.01800 -0.00200 -0.00500
O9 0.01200 0.01100 0.05000 0.00600 0.00900 -0.01400
O10 0.02000 0.02000 0.01500 0.00900 -0.00500 0.00300
O11 0.03100 0.00700 0.01500 0.01400 -0.01100 -0.00800
O12 0.03100 0.03900 0.02100 0.02700 -0.02400 -0.01600
O13 0.02200 0.05700 0.00600 0.02100 0.01100 0.00800
O14 0.01300 0.01300 0.01500 0.00600 0.00300 0.01400
O15 0.02600 0.02700 0.01200 0.00500 0.00000 0.01800
O16 0.01500 0.05400 0.04800 0.02600 0.00900 0.03400
O17 0.01300 0.04000 0.00700 0.00000 0.00300 0.00300
O18 0.00300 0.02700 0.04500 -0.00400 -0.00900 -0.00900
O19 0.02900 0.01000 0.03100 0.00900 0.00200 0.00600
O20 0.01800 0.01800 0.01900 0.00500 0.00700 0.00700
O21 0.00500 0.00700 0.00400 0.00100 0.00000 0.00400
O22 0.02500 0.03000 0.01300 0.02400 -0.00900 -0.01200
O23 0.02200 0.00600 0.00700 0.00800 0.00500 0.00100
O24 0.01700 0.01400 0.02200 -0.00400 -0.00200 0.00600
O25 0.03100 0.03300 0.01800 0.03000 -0.01100 -0.00200
O26 0.01200 0.01600 0.00600 0.01000 0.00100 -0.00200
O27 0.00500 0.02900 0.01700 0.00900 0.00600 -0.00300
O28 0.00700 0.02000 0.00900 0.00600 -0.00500 0.00500
O29 0.02000 0.00600 0.01700 0.01100 0.00000 -0.00300
O30 0.01200 0.00900 0.01700 0.00200 0.00500 0.00700
O31 0.00300 0.01600 0.00700 -0.00500 -0.00400 0.00500
O32 0.01800 0.02900 0.01800 0.01300 -0.00500 -0.00400
O33 0.03100 0.01400 0.00400 0.00900 -0.00500 0.00300
O34 0.02200 0.03600 0.03400 0.02300 -0.01300 -0.00900
O35 0.00400 0.01900 0.00700 0.00400 0.00400 -0.00200
O36 0.01000 0.01600 0.02400 0.00400 -0.00600 0.00700

loop_
_atom_site_label
_atom_site_fract_x
_atom_site_fract_y
_atom_site_fract_z
_atom_site_attached_hydrogens
Sb1 0.00000 0.00000 0.00000 0
Sb2 0.66667 0.33333 -0.08830 0
Sb3 0.33333 0.66667 -0.00210 0
Sb4 0.00000 0.00000 0.49740 0
Sb5 0.66667 0.33333 0.41850 0
Sb6 0.33333 0.66667 0.49870 0
Sb7 0.32830 -0.00660 0.47040 0
Sb8 0.66780 0.00550 0.44960 0
Ni1 0.33790 0.00800 -0.03110 0
Ni2 0.66390 -0.00650 -0.05050 0
O1 0.03200 0.11700 -0.12000 1
O2 0.11400 0.08100 0.11200 1
O3 0.57900 0.22100 -0.20000 1
O4 0.69700 0.25400 0.02700 1
O5 0.30200 0.55400 0.11900 1
O6 0.36400 0.78300 -0.10900 1
O7 0.31500 0.09700 -0.15900 2
O8 0.42600 0.11600 0.09300 2
O9 0.45400 0.03600 -0.14700 2
O10 0.36300 -0.08500 0.08800 2
O11 0.25300 -0.10700 -0.15600 2
O12 0.21500 -0.02800 0.09100 2
O13 0.58200 0.02700 0.07000 2
O14 0.69300 0.11100 -0.16000 2
O15 0.78100 0.08100 0.07000 2
O16 0.75400 -0.03200 -0.17800 2
O17 0.63300 -0.12600 0.06700 2
O18 0.55300 -0.09100 -0.17200 2
O19 0.06400 0.11200 0.36600 1
O20 0.11500 0.04200 0.61100 1
O21 0.55000 0.26900 0.53500 1
O22 0.62300 0.22000 0.30200 1
O23 0.26300 0.55000 0.61500 1
O24 0.39500 0.77800 0.37700 1
O25 0.26000 0.03900 0.34400 1
O26 0.37800 0.11300 0.57800 1
O27 0.44700 0.06000 0.34700 1
O28 0.40000 -0.05000 0.58500 1
O29 0.28100 -0.12300 0.34600 1
O30 0.21100 -0.07400 0.58100 1
O31 0.61800 0.07400 0.56700 1
O32 0.73200 0.11600 0.32600 1
O33 0.77900 0.05500 0.56200 1
O34 0.70700 -0.06700 0.33000 1
O35 0.60700 -0.10800 0.56700 1
O36 0.55100 -0.04000 0.33700 1

loop_
_cod_related_entry_id
_cod_related_entry_database
_cod_related_entry_code
1 AMCSD 0001841
